data_1503692
loop_
_publ_author_name
'Nuanyai, Thanesuan'
'Sappapan, Reungrit'
'Teerawatananond, Thapong'
'Muangsin, Nongnuj'
'Pudhom, Khanitha'

_publ_section_title
;
 Cytotoxic 3,4-seco-cycloartane triterpenes from Gardenia sootepensis.
;
_journal_issue 6
_journal_name_full 'Journal of natural products'
_journal_page_first 1161
_journal_page_last 1164
_journal_paper_doi 10.1021/np900156k
_journal_volume 72
_journal_year 2009
_chemical_formula_sum 'C31 H46 O5'
_chemical_formula_weight 498.68
_chemical_name_systematic
;
 ?
;
_space_group_IT_number 1
_symmetry_cell_setting triclinic
_symmetry_space_group_name_Hall 'P 1'
_symmetry_space_group_name_H-M 'P 1'
_atom_sites_solution_hydrogens geom
_atom_sites_solution_primary direct
_atom_sites_solution_secondary difmap
_audit_creation_method SHELXL-97
_audit_update_record
;
2009-03-12 # Formatted by publCIF
;
_cell_angle_alpha 81.7620(10)
_cell_angle_beta 82.9370(10)
_cell_angle_gamma 65.0020(10)
_cell_formula_units_Z 1
_cell_length_a 7.3556(2)
_cell_length_b 7.4296(2)
_cell_length_c 14.2899(4)
_cell_measurement_temperature 293(2)
_cell_measurement_theta_max 25.46
_cell_measurement_theta_min 1.44
_cell_volume 698.77(3)
_computing_structure_refinement 'SHELXL-97 (Sheldrick, 1997)'
_diffrn_ambient_temperature 293(2)
_diffrn_measured_fraction_theta_full 0.995
_diffrn_measured_fraction_theta_max 0.995
_diffrn_radiation_monochromator graphite
_diffrn_radiation_source 'fine-focus sealed tube'
_diffrn_radiation_type MoK\a
_diffrn_radiation_wavelength 0.71073
_diffrn_reflns_av_R_equivalents 0.0232
_diffrn_reflns_av_sigmaI/netI 0.0314
_diffrn_reflns_limit_h_max 8
_diffrn_reflns_limit_h_min -8
_diffrn_reflns_limit_k_max 8
_diffrn_reflns_limit_k_min -8
_diffrn_reflns_limit_l_max 17
_diffrn_reflns_limit_l_min -17
_diffrn_reflns_number 7425
_diffrn_reflns_theta_full 25.46
_diffrn_reflns_theta_max 25.46
_diffrn_reflns_theta_min 1.44
_exptl_absorpt_coefficient_mu 0.078
_exptl_absorpt_correction_T_max 0.9807
_exptl_absorpt_correction_T_min 0.9693
_exptl_absorpt_correction_type none
_exptl_crystal_colour colourless
_exptl_crystal_density_diffrn 1.185
_exptl_crystal_density_method 'not measured'
_exptl_crystal_description Prism
_exptl_crystal_F_000 272
_exptl_crystal_size_max 0.40
_exptl_crystal_size_mid 0.40
_exptl_crystal_size_min 0.25
_refine_diff_density_max 0.236
_refine_diff_density_min -0.237
_refine_diff_density_rms 0.039
_refine_ls_abs_structure_details 'Flack H D (1983), Acta Cryst. A39, 876-881'
_refine_ls_abs_structure_Flack 0.3(13)
_refine_ls_extinction_method none
_refine_ls_goodness_of_fit_ref 1.010
_refine_ls_hydrogen_treatment mixed
_refine_ls_matrix_type full
_refine_ls_number_parameters 452
_refine_ls_number_reflns 4618
_refine_ls_number_restraints 3
_refine_ls_restrained_S_all 1.010
_refine_ls_R_factor_all 0.0506
_refine_ls_R_factor_gt 0.0454
_refine_ls_shift/su_max 0.201
_refine_ls_shift/su_mean 0.014
_refine_ls_structure_factor_coef Fsqd
_refine_ls_weighting_details 'calc w=1/[\s^2^(Fo^2^)+(0.0876P)^2^+0.1036P] where P=(Fo^2^+2Fc^2^)/3'
_refine_ls_weighting_scheme calc
_refine_ls_wR_factor_gt 0.1219
_refine_ls_wR_factor_ref 0.1288
_reflns_number_gt 4226
_reflns_number_total 4618
_reflns_threshold_expression >2sigma(I)
_cod_data_source_file np900156k_si_002.cif
_cod_data_source_block 520145_0m
_cod_database_code 1503692

loop_
_symmetry_equiv_pos_as_xyz
'x, y, z'

loop_
_atom_site_label
_atom_site_type_symbol
_atom_site_fract_x
_atom_site_fract_y
_atom_site_fract_z
_atom_site_U_iso_or_equiv
_atom_site_adp_type
_atom_site_occupancy
_atom_site_symmetry_multiplicity
_atom_site_calc_flag
_atom_site_refinement_flags
C7 C 0.5349(4) 0.7125(4) 0.05353(19) 0.0524(6) Uiso 1 1 d .
H7A H 0.4070 0.7346 0.0886 0.063 Uiso 1 1 calc R
H7B H 0.5713 0.8183 0.0650 0.063 Uiso 1 1 calc R
C26 C 0.3043(14) -0.6369(10) 0.5452(4) 0.180(4) Uani 1 1 d .
H26A H 0.2659 -0.6315 0.6125 0.216 Uiso 1 1 calc R
H26B H 0.1950 -0.5344 0.5107 0.216 Uiso 1 1 calc R
C27 C 0.7083(12) -0.7475(8) 0.5465(4) 0.130(2) Uani 1 1 d .
H27A H 0.6984 -0.8664 0.5781 0.195 Uiso 1 1 calc R
H27B H 0.7602 -0.6927 0.5881 0.195 Uiso 1 1 calc R
H27C H 0.7971 -0.7794 0.4903 0.195 Uiso 1 1 calc R
O5 O 0.3395(13) -0.8151(10) 0.5209(4) 0.231(4) Uani 1 1 d .
H5O H 0.2378 -0.8359 0.5333 0.346 Uiso 1 1 calc R
H1A H 1.162(5) 0.273(5) -0.121(2) 0.060(8) Uiso 1 1 d .
H1B H 1.017(4) 0.400(4) -0.206(2) 0.049(7) Uiso 1 1 d .
H6 H 0.365(4) 0.738(4) -0.0600(18) 0.039(6) Uiso 1 1 d .
H8 H 0.727(4) 0.548(4) 0.150(2) 0.041(6) Uiso 1 1 d .
H11A H 1.109(4) 0.264(4) 0.1246(19) 0.038(6) Uiso 1 1 d .
H11B H 1.150(4) 0.177(4) 0.0287(19) 0.038(6) Uiso 1 1 d .
H12A H 1.072(5) -0.024(5) 0.160(2) 0.059(8) Uiso 1 1 d .
H12B H 0.933(4) 0.017(4) 0.071(2) 0.044(7) Uiso 1 1 d .
H15A H 0.442(5) 0.505(5) 0.248(2) 0.060(8) Uiso 1 1 d .
H15B H 0.302(5) 0.486(5) 0.169(2) 0.058(8) Uiso 1 1 d .
H16A H 0.433(4) 0.222(4) 0.328(2) 0.036(6) Uiso 1 1 d .
H16B H 0.335(5) 0.178(4) 0.246(2) 0.051(7) Uiso 1 1 d .
H17 H 0.645(4) -0.020(4) 0.185(2) 0.046(7) Uiso 1 1 d .
H18A H 0.910(5) 0.329(5) 0.255(2) 0.067(9) Uiso 1 1 d .
H18B H 0.732(4) 0.304(4) 0.322(2) 0.044(7) Uiso 1 1 d .
H18C H 0.945(5) 0.131(5) 0.299(2) 0.059(8) Uiso 1 1 d .
H19A H 0.872(5) 0.730(5) -0.013(2) 0.056(8) Uiso 1 1 d .
H19B H 1.115(5) 0.514(4) -0.032(2) 0.057(8) Uiso 1 1 d .
H20 H 0.723(4) -0.035(4) 0.3762(19) 0.037(6) Uiso 1 1 d .
H21A H 0.980(5) -0.354(6) 0.345(3) 0.070(10) Uiso 1 1 d .
H21B H 1.036(5) -0.213(5) 0.296(2) 0.056(8) Uiso 1 1 d .
H21C H 0.941(7) -0.307(7) 0.240(4) 0.094(13) Uiso 1 1 d .
H22A H 0.587(5) -0.292(5) 0.308(2) 0.063(8) Uiso 1 1 d .
H22B H 0.454(6) -0.091(6) 0.350(3) 0.071(10) Uiso 1 1 d .
H23A H 0.779(7) -0.451(7) 0.433(3) 0.095(12) Uiso 1 1 d .
H23B H 0.618(6) -0.242(6) 0.490(3) 0.077(10) Uiso 1 1 d .
H24A H 0.354(7) -0.316(7) 0.469(4) 0.100(16) Uiso 1 1 d .
H28A H 0.782(5) 0.567(6) -0.312(3) 0.068(10) Uiso 1 1 d .
H28B H 0.715(6) 0.813(6) -0.335(3) 0.087(12) Uiso 1 1 d .
H30A H 0.499(6) 0.170(6) 0.077(3) 0.087(11) Uiso 1 1 d .
H30B H 0.453(4) 0.395(4) 0.0156(18) 0.038(6) Uiso 1 1 d .
H30C H 0.661(4) 0.224(4) 0.0006(19) 0.039(6) Uiso 1 1 d .
H5 H 0.609(4) 0.501(4) -0.1301(19) 0.042(6) Uiso 1 1 d .
C1 C 1.0197(4) 0.3243(4) -0.14196(18) 0.0465(6) Uani 1 1 d .
C2 C 0.9755(4) 0.1442(4) -0.1499(2) 0.0548(6) Uani 1 1 d .
H2A H 1.0113 0.0539 -0.0924 0.066 Uiso 1 1 calc R
H2B H 0.8323 0.1891 -0.1548 0.066 Uiso 1 1 calc R
C3 C 1.0862(4) 0.0329(5) -0.2330(2) 0.0592(7) Uani 1 1 d .
C4 C 0.6721(4) 0.7367(4) -0.20314(19) 0.0525(6) Uani 1 1 d .
C5 C 0.6659(3) 0.5932(4) -0.11705(17) 0.0413(5) Uani 1 1 d .
C6 C 0.5026(4) 0.7360(4) -0.05136(18) 0.0468(6) Uani 1 1 d .
C8 C 0.6923(3) 0.5145(3) 0.09565(16) 0.0375(5) Uani 1 1 d .
C9 C 0.8837(3) 0.4293(3) 0.03074(16) 0.0388(5) Uani 1 1 d .
C10 C 0.8729(3) 0.4729(3) -0.07667(16) 0.0394(5) Uani 1 1 d .
C11 C 1.0418(3) 0.2340(4) 0.07480(18) 0.0422(5) Uani 1 1 d .
C12 C 0.9616(3) 0.0793(3) 0.12385(17) 0.0394(5) Uani 1 1 d .
C13 C 0.7780(3) 0.1751(3) 0.19189(14) 0.0333(4) Uani 1 1 d .
C14 C 0.6144(3) 0.3536(3) 0.13316(15) 0.0351(5) Uani 1 1 d .
C15 C 0.4321(4) 0.4151(4) 0.20534(18) 0.0456(5) Uani 1 1 d .
C16 C 0.4433(4) 0.2184(4) 0.25978(18) 0.0455(5) Uani 1 1 d .
C17 C 0.6558(3) 0.0519(3) 0.23548(16) 0.0373(5) Uani 1 1 d .
C18 C 0.8406(4) 0.2447(4) 0.27411(18) 0.0444(5) Uani 1 1 d .
C19 C 0.9594(4) 0.5776(4) -0.02454(19) 0.0487(6) Uani 1 1 d .
C20 C 0.7331(4) -0.1060(4) 0.32101(17) 0.0422(5) Uani 1 1 d .
C21 C 0.9438(5) -0.2651(5) 0.2992(3) 0.0607(7) Uani 1 1 d .
C22 C 0.5859(4) -0.2039(4) 0.35164(19) 0.0494(6) Uani 1 1 d .
C23 C 0.6190(6) -0.3295(6) 0.4471(2) 0.0732(9) Uani 1 1 d .
C24 C 0.4697(7) -0.4175(6) 0.4750(2) 0.0765(10) Uani 1 1 d .
C25 C 0.5063(9) -0.5992(7) 0.5202(2) 0.0935(14) Uani 1 1 d .
C28 C 0.7325(6) 0.7030(8) -0.2922(2) 0.0779(10) Uani 1 1 d .
C29 C 0.5768(4) 0.9414(4) -0.1732(2) 0.0561(7) Uani 1 1 d .
C30 C 0.5561(3) 0.2837(4) 0.04971(17) 0.0409(5) Uani 1 1 d .
C31 C 1.2278(7) -0.2829(8) -0.2924(4) 0.1091(17) Uani 1 1 d .
H31A H 1.2589 -0.4202 -0.2701 0.164 Uiso 1 1 calc R
H31B H 1.3489 -0.2691 -0.3176 0.164 Uiso 1 1 calc R
H31C H 1.1350 -0.2400 -0.3411 0.164 Uiso 1 1 calc R
O1 O 1.1197(6) 0.1067(5) -0.3083(2) 0.1085(11) Uani 1 1 d .
O2 O 1.1375(4) -0.1604(4) -0.21389(18) 0.0789(7) Uani 1 1 d .
O3 O 0.4831(3) 0.9379(3) -0.08788(15) 0.0639(5) Uani 1 1 d .
O4 O 0.5741(4) 1.0953(4) -0.21542(18) 0.0834(7) Uani 1 1 d .

loop_
_atom_site_aniso_label
_atom_site_aniso_U_11
_atom_site_aniso_U_22
_atom_site_aniso_U_33
_atom_site_aniso_U_23
_atom_site_aniso_U_13
_atom_site_aniso_U_12
C26 0.383(11) 0.183(6) 0.082(3) -0.052(3) 0.100(5) -0.241(7)
C27 0.223(7) 0.085(3) 0.076(3) 0.024(2) -0.026(3) -0.065(4)
O5 0.406(11) 0.239(7) 0.137(4) -0.086(4) 0.124(5) -0.238(8)
C1 0.0397(12) 0.0503(14) 0.0438(13) 0.0001(11) 0.0045(10) -0.0164(11)
C2 0.0552(15) 0.0534(15) 0.0519(14) -0.0095(11) 0.0156(11) -0.0224(12)
C3 0.0561(15) 0.076(2) 0.0517(16) -0.0162(14) 0.0097(12) -0.0342(14)
C4 0.0442(12) 0.0609(16) 0.0476(14) 0.0089(12) -0.0122(10) -0.0190(12)
C5 0.0389(12) 0.0438(13) 0.0415(12) 0.0014(10) -0.0064(9) -0.0182(10)
C6 0.0392(12) 0.0369(12) 0.0546(14) 0.0044(10) -0.0080(10) -0.0078(10)
C8 0.0419(11) 0.0327(11) 0.0371(11) -0.0055(9) -0.0037(9) -0.0136(9)
C9 0.0360(11) 0.0428(12) 0.0427(12) -0.0030(9) -0.0064(9) -0.0208(10)
C10 0.0350(11) 0.0401(12) 0.0427(11) 0.0022(9) -0.0031(9) -0.0169(9)
C11 0.0298(11) 0.0475(14) 0.0444(12) 0.0023(10) -0.0030(10) -0.0134(10)
C12 0.0326(11) 0.0356(12) 0.0418(12) 0.0002(9) 0.0005(9) -0.0083(9)
C13 0.0320(10) 0.0301(10) 0.0353(10) -0.0027(8) -0.0016(8) -0.0109(8)
C14 0.0312(10) 0.0335(11) 0.0374(11) -0.0022(9) -0.0020(8) -0.0110(9)
C15 0.0362(11) 0.0449(13) 0.0450(12) -0.0059(10) 0.0052(10) -0.0081(10)
C16 0.0381(12) 0.0529(14) 0.0415(13) -0.0041(10) 0.0045(9) -0.0172(11)
C17 0.0374(11) 0.0397(12) 0.0359(11) -0.0077(9) 0.0023(9) -0.0172(10)
C18 0.0493(13) 0.0439(14) 0.0427(13) -0.0023(10) -0.0093(11) -0.0210(12)
C19 0.0509(14) 0.0493(15) 0.0526(13) 0.0061(11) -0.0107(11) -0.0288(12)
C20 0.0507(13) 0.0383(12) 0.0377(11) -0.0046(9) 0.0021(9) -0.0197(10)
C21 0.0531(16) 0.0476(16) 0.071(2) 0.0100(15) -0.0005(14) -0.0166(14)
C22 0.0639(17) 0.0448(14) 0.0427(12) -0.0052(11) 0.0070(11) -0.0282(14)
C23 0.106(3) 0.076(2) 0.0525(17) 0.0078(15) -0.0019(16) -0.057(2)
C24 0.113(3) 0.075(2) 0.0530(17) -0.0092(15) 0.0251(18) -0.058(2)
C25 0.177(4) 0.095(3) 0.0411(15) -0.0163(17) 0.029(2) -0.094(3)
C28 0.077(2) 0.093(3) 0.0512(17) 0.0115(18) -0.0097(15) -0.028(2)
C29 0.0559(14) 0.0536(16) 0.0568(16) 0.0163(13) -0.0178(12) -0.0239(13)
C30 0.0347(11) 0.0479(13) 0.0405(12) -0.0040(10) -0.0043(9) -0.0171(10)
C31 0.097(3) 0.124(4) 0.123(3) -0.086(3) 0.034(3) -0.050(3)
O1 0.164(3) 0.123(2) 0.0589(14) -0.0218(14) 0.0422(16) -0.088(2)
O2 0.0926(16) 0.0678(15) 0.0760(15) -0.0317(12) 0.0128(12) -0.0301(12)
O3 0.0733(12) 0.0396(10) 0.0604(11) 0.0081(8) -0.0066(9) -0.0090(9)
O4 0.1017(17) 0.0655(14) 0.0815(15) 0.0285(12) -0.0238(13) -0.0396(13)

loop_
_atom_type_symbol
_atom_type_description
_atom_type_scat_dispersion_real
_atom_type_scat_dispersion_imag
_atom_type_scat_source
C C 0.0033 0.0016 'International Tables Vol C Tables 4.2.6.8 and 6.1.1.4'
H H 0.0000 0.0000 'International Tables Vol C Tables 4.2.6.8 and 6.1.1.4'
O O 0.0106 0.0060 'International Tables Vol C Tables 4.2.6.8 and 6.1.1.4'

loop_
_geom_angle_atom_site_label_1
_geom_angle_atom_site_label_2
_geom_angle_atom_site_label_3
_geom_angle
C6 C7 C8 118.2(2)
O5 C26 C25 108.6(6)
C10 C1 C2 115.41(19)
C3 C2 C1 113.5(2)
O1 C3 O2 123.1(3)
O1 C3 C2 125.2(3)
O2 C3 C2 111.7(2)
C28 C4 C29 122.0(3)
C28 C4 C5 130.1(3)
C29 C4 C5 107.6(2)
C4 C5 C10 112.86(19)
C4 C5 C6 101.2(2)
C10 C5 C6 116.01(19)
O3 C6 C7 106.2(2)
O3 C6 C5 106.2(2)
C7 C6 C5 119.14(19)
C9 C8 C7 113.44(19)
C9 C8 C14 110.81(17)
C7 C8 C14 115.33(19)
C19 C9 C10 59.23(16)
C19 C9 C8 116.9(2)
C10 C9 C8 119.78(18)
C19 C9 C11 116.97(19)
C10 C9 C11 120.83(19)
C8 C9 C11 112.85(18)
C19 C10 C1 116.1(2)
C19 C10 C9 60.13(15)
C1 C10 C9 120.61(19)
C19 C10 C5 118.8(2)
C1 C10 C5 112.8(2)
C9 C10 C5 118.68(18)
C9 C11 C12 115.60(18)
C13 C12 C11 111.35(18)
C12 C13 C18 109.46(19)
C12 C13 C17 118.72(17)
C18 C13 C17 107.78(18)
C12 C13 C14 107.57(16)
C18 C13 C14 112.23(17)
C17 C13 C14 100.90(16)
C15 C14 C8 116.16(18)
C15 C14 C30 107.08(18)
C8 C14 C30 109.51(18)
C15 C14 C13 101.86(17)
C8 C14 C13 110.10(16)
C30 C14 C13 111.98(17)
C16 C15 C14 104.48(18)
C15 C16 C17 107.99(18)
C20 C17 C13 119.71(18)
C20 C17 C16 111.73(18)
C13 C17 C16 102.56(17)
C10 C19 C9 60.64(15)
C21 C20 C22 110.2(2)
C21 C20 C17 112.2(2)
C22 C20 C17 109.8(2)
C23 C22 C20 115.3(3)
C24 C23 C22 113.4(3)
C25 C24 C23 126.4(5)
C24 C25 C27 124.0(4)
C24 C25 C26 112.4(5)
C27 C25 C26 123.6(5)
O4 C29 O3 121.4(3)
O4 C29 C4 129.2(3)
O3 C29 C4 109.4(2)
C3 O2 C31 116.9(3)
C29 O3 C6 111.8(2)

loop_
_geom_bond_atom_site_label_1
_geom_bond_atom_site_label_2
_geom_bond_distance
C7 C6 1.520(4)
C7 C8 1.531(4)
C26 O5 1.327(7)
C26 C25 1.615(8)
C27 C25 1.483(8)
C1 C10 1.515(3)
C1 C2 1.526(4)
C2 C3 1.494(4)
C3 O1 1.182(4)
C3 O2 1.316(4)
C4 C28 1.319(5)
C4 C29 1.483(4)
C4 C5 1.517(3)
C5 C10 1.539(3)
C5 C6 1.543(3)
C6 O3 1.468(3)
C8 C9 1.529(3)
C8 C14 1.538(3)
C9 C19 1.520(3)
C9 C10 1.527(3)
C9 C11 1.531(3)
C10 C19 1.506(3)
C11 C12 1.550(3)
C12 C13 1.529(3)
C13 C18 1.539(3)
C13 C17 1.558(3)
C13 C14 1.578(3)
C14 C15 1.533(3)
C14 C30 1.538(3)
C15 C16 1.528(4)
C16 C17 1.566(3)
C17 C20 1.546(3)
C20 C21 1.528(4)
C20 C22 1.533(3)
C22 C23 1.521(4)
C23 C24 1.489(5)
C24 C25 1.341(6)
C29 O4 1.208(3)
C29 O3 1.327(4)
C31 O2 1.458(4)

loop_
_cod_related_entry_id
_cod_related_entry_database
_cod_related_entry_code
1 ChemSpider 24622150
